data_4325024
loop_
_publ_author_name
'Victor I. Ovcharenko'
'Sergei V. Fokin'
'Elena Yu. Fursova'
'Olga V. Kuznetsova'
'Eugene V. Tretyakov'
'Galina V. Romanenko'
'Artem S. Bogomyakov'

_publ_section_title
;
 "Jumping Crystals": Oxygen-Evolving Metal-Nitroxide Complexes
;
_journal_name_full 'Inorganic Chemistry'
_journal_page_first 4307
_journal_page_last 4312
_journal_paper_doi 10.1021/ic1022483
_journal_volume 50
_journal_year 2011
_chemical_formula_sum 'C32 H36 Cu F12 N8 O8'
_chemical_formula_weight 952.23
_chemical_name_systematic
; 
 ? 
;
_space_group_IT_number 2
_symmetry_cell_setting triclinic
_symmetry_space_group_name_Hall '-P 1'
_symmetry_space_group_name_H-M 'P -1'
_atom_sites_solution_hydrogens geom
_atom_sites_solution_primary direct
_atom_sites_solution_secondary difmap
_audit_creation_method SHELXL-97
_cell_angle_alpha 101.781(5)
_cell_angle_beta 99.593(5)
_cell_angle_gamma 100.640(6)
_cell_formula_units_Z 1
_cell_length_a 6.9848(19)
_cell_length_b 11.290(3)
_cell_length_c 12.650(4)
_cell_measurement_reflns_used 1129
_cell_measurement_temperature 240(1)
_cell_measurement_theta_max 23.15
_cell_measurement_theta_min 2.21
_cell_volume 937.9(5)
_computing_cell_refinement 'Bruker SMART'
_computing_data_collection 'Bruker SMART'
_computing_data_reduction 'Bruker SAINT'
_computing_molecular_graphics 'Bruker SHELXTL'
_computing_publication_material 'Bruker SHELXTL'
_computing_structure_refinement 'SHELXL-97 (Sheldrick, 1997)'
_computing_structure_solution 'SHELXS-97 (Sheldrick, 1990)'
_diffrn_ambient_temperature 240(1)
_diffrn_measured_fraction_theta_full 0.988
_diffrn_measured_fraction_theta_max 0.988
_diffrn_measurement_device_type 'CCD area detector'
_diffrn_measurement_method 'phi and omega scans'
_diffrn_radiation_monochromator graphite
_diffrn_radiation_source 'fine-focus sealed tube'
_diffrn_radiation_type MoK\a
_diffrn_radiation_wavelength 0.71073
_diffrn_reflns_av_R_equivalents 0.0477
_diffrn_reflns_av_sigmaI/netI 0.0859
_diffrn_reflns_limit_h_max 7
_diffrn_reflns_limit_h_min -7
_diffrn_reflns_limit_k_max 6
_diffrn_reflns_limit_k_min -12
_diffrn_reflns_limit_l_max 14
_diffrn_reflns_limit_l_min -13
_diffrn_reflns_number 4042
_diffrn_reflns_theta_full 23.25
_diffrn_reflns_theta_max 23.25
_diffrn_reflns_theta_min 1.89
_exptl_absorpt_coefficient_mu 0.704
_exptl_absorpt_correction_type none
_exptl_crystal_colour dark
_exptl_crystal_density_diffrn 1.686
_exptl_crystal_description prizm
_exptl_crystal_F_000 485
_exptl_crystal_size_max 0.15
_exptl_crystal_size_mid 0.02
_exptl_crystal_size_min 0.02
_refine_diff_density_max 0.533
_refine_diff_density_min -0.364
_refine_diff_density_rms 0.078
_refine_ls_extinction_method none
_refine_ls_goodness_of_fit_ref 0.868
_refine_ls_hydrogen_treatment constr
_refine_ls_matrix_type full
_refine_ls_number_parameters 277
_refine_ls_number_reflns 2655
_refine_ls_number_restraints 0
_refine_ls_restrained_S_all 0.868
_refine_ls_R_factor_all 0.0819
_refine_ls_R_factor_gt 0.0659
_refine_ls_shift/su_max 0.000
_refine_ls_shift/su_mean 0.000
_refine_ls_structure_factor_coef Fsqd
_refine_ls_weighting_details 'calc w=1/[\s^2^(Fo^2^)+(0.0208P)^2^+7.8575P] where P=(Fo^2^+2Fc^2^)/3'
_refine_ls_weighting_scheme calc
_refine_ls_wR_factor_gt 0.1398
_refine_ls_wR_factor_ref 0.1468
_reflns_number_gt 2077
_reflns_number_total 2655
_reflns_threshold_expression >2sigma(I)
_cod_data_source_file ic1022483_si_001_03.cif
_cod_data_source_block CuL_240
_cod_database_code 4325024

loop_
_symmetry_equiv_pos_as_xyz
'x, y, z'
'-x, -y, -z'

loop_
_atom_site_label
_atom_site_type_symbol
_atom_site_fract_x
_atom_site_fract_y
_atom_site_fract_z
_atom_site_U_iso_or_equiv
_atom_site_adp_type
_atom_site_occupancy
_atom_site_symmetry_multiplicity
_atom_site_calc_flag
_atom_site_refinement_flags
Cu Cu 0.5000 0.5000 0.5000 0.0267(3) Uani 1 2 d S
O1 O 0.7319(6) 0.6390(4) 0.5665(3) 0.0325(11) Uani 1 1 d .
C1 C 0.9068(11) 0.8314(6) 0.6748(6) 0.0419(18) Uani 1 1 d .
F1 F 0.8733(7) 0.8422(5) 0.7749(4) 0.0740(15) Uani 1 1 d .
F2 F 1.0639(6) 0.7845(4) 0.6717(4) 0.0598(12) Uani 1 1 d .
F3 F 0.9539(6) 0.9437(4) 0.6599(4) 0.0621(13) Uani 1 1 d .
C2 C 0.7257(10) 0.7495(6) 0.5909(5) 0.0332(16) Uani 1 1 d .
C3 C 0.5767(10) 0.8068(6) 0.5603(6) 0.0402(17) Uani 1 1 d .
H3A H 0.5997 0.8919 0.5895 0.048 Uiso 1 1 calc R
C4 C 0.3939(9) 0.7490(6) 0.4896(5) 0.0324(15) Uani 1 1 d .
C5 C 0.2545(11) 0.8334(7) 0.4626(6) 0.0417(18) Uani 1 1 d .
F4 F 0.2922(8) 0.8715(4) 0.3744(4) 0.0659(14) Uani 1 1 d .
F5 F 0.0689(6) 0.7757(4) 0.4396(4) 0.0697(14) Uani 1 1 d .
F6 F 0.2805(6) 0.9325(4) 0.5408(3) 0.0541(11) Uani 1 1 d .
O2 O 0.3322(7) 0.6380(4) 0.4432(4) 0.0383(11) Uani 1 1 d .
O01 O 0.7291(7) 0.5919(5) 0.9767(4) 0.0450(13) Uani 1 1 d .
N1 N 0.6180(7) 0.6664(5) 0.9959(4) 0.0299(12) Uani 1 1 d .
C01 C 0.6699(10) 0.7707(6) 1.0963(5) 0.0348(16) Uani 1 1 d .
C02 C 0.7559(12) 0.7311(8) 1.1948(6) 0.056(2) Uani 1 1 d .
H02A H 0.8838 0.7143 1.1881 0.085 Uiso 1 1 calc R
H02B H 0.6686 0.6573 1.2003 0.085 Uiso 1 1 calc R
H02C H 0.7712 0.7960 1.2599 0.085 Uiso 1 1 calc R
C03 C 0.8169(10) 0.8707(7) 1.0709(6) 0.051(2) Uani 1 1 d .
H03A H 0.9420 0.8468 1.0719 0.077 Uiso 1 1 calc R
H03B H 0.8356 0.9470 1.1255 0.077 Uiso 1 1 calc R
H03C H 0.7669 0.8821 0.9992 0.077 Uiso 1 1 calc R
C04 C 0.4632(10) 0.8001(6) 1.0965(5) 0.0374(17) Uani 1 1 d .
C05 C 0.4648(11) 0.9312(7) 1.1429(6) 0.0479(19) Uani 1 1 d .
H05A H 0.3303 0.9407 1.1395 0.072 Uiso 1 1 calc R
H05B H 0.5288 0.9822 1.1010 0.072 Uiso 1 1 calc R
H05C H 0.5363 0.9560 1.2185 0.072 Uiso 1 1 calc R
C06 C 0.3338(12) 0.7134(8) 1.1462(6) 0.057(2) Uani 1 1 d .
H06A H 0.2070 0.7351 1.1447 0.085 Uiso 1 1 calc R
H06B H 0.3978 0.7205 1.2212 0.085 Uiso 1 1 calc R
H06C H 0.3144 0.6294 1.1042 0.085 Uiso 1 1 calc R
N2 N 0.3777(7) 0.7619(5) 0.9761(4) 0.0312(13) Uani 1 1 d .
O02 O 0.2368(7) 0.8041(4) 0.9322(4) 0.0446(12) Uani 1 1 d .
C07 C 0.4565(8) 0.6754(6) 0.9264(5) 0.0259(14) Uani 1 1 d .
C08 C 0.4010(8) 0.6106(6) 0.8138(5) 0.0272(14) Uani 1 1 d .
C09 C 0.5146(9) 0.5906(6) 0.7397(5) 0.0295(15) Uani 1 1 d .
H09A H 0.6530 0.6147 0.7557 0.035 Uiso 1 1 calc R
N3 N 0.4029(7) 0.5314(5) 0.6389(4) 0.0294(12) Uani 1 1 d .
C010 C 0.2185(9) 0.5113(6) 0.6535(5) 0.0302(15) Uani 1 1 d .
H01A H 0.1081 0.4690 0.5979 0.036 Uiso 1 1 calc R
N4 N 0.2087(7) 0.5576(5) 0.7549(4) 0.0286(12) Uani 1 1 d .
C011 C 0.0313(9) 0.5453(7) 0.8020(6) 0.0424(18) Uani 1 1 d .
H01E H -0.0842 0.5054 0.7442 0.064 Uiso 1 1 calc R
H01B H 0.0177 0.6261 0.8373 0.064 Uiso 1 1 calc R
H01C H 0.0435 0.4961 0.8553 0.064 Uiso 1 1 calc R

loop_
_atom_site_aniso_label
_atom_site_aniso_U_11
_atom_site_aniso_U_22
_atom_site_aniso_U_33
_atom_site_aniso_U_23
_atom_site_aniso_U_13
_atom_site_aniso_U_12
Cu 0.0271(6) 0.0251(6) 0.0221(6) -0.0016(5) 0.0037(5) 0.0014(5)
O1 0.030(2) 0.032(3) 0.031(2) 0.001(2) 0.0034(19) 0.002(2)
C1 0.042(4) 0.026(4) 0.049(5) 0.000(3) 0.003(4) 0.003(3)
F1 0.066(3) 0.092(4) 0.036(3) -0.007(2) 0.002(2) -0.018(3)
F2 0.039(2) 0.053(3) 0.075(3) 0.010(2) -0.011(2) 0.005(2)
F3 0.049(3) 0.038(3) 0.082(3) 0.010(2) -0.008(2) -0.008(2)
C2 0.040(4) 0.023(4) 0.034(4) 0.002(3) 0.013(3) 0.000(3)
C3 0.044(4) 0.025(4) 0.043(4) 0.003(3) 0.000(3) 0.002(3)
C4 0.037(4) 0.028(4) 0.028(4) 0.006(3) 0.005(3) 0.002(3)
C5 0.048(5) 0.035(4) 0.037(4) 0.006(4) 0.006(3) 0.003(4)
F4 0.102(4) 0.066(3) 0.050(3) 0.028(2) 0.025(3) 0.046(3)
F5 0.043(3) 0.056(3) 0.095(4) 0.009(3) -0.010(2) 0.006(2)
F6 0.056(3) 0.051(3) 0.052(3) 0.000(2) 0.010(2) 0.017(2)
O2 0.043(3) 0.031(3) 0.034(3) 0.004(2) -0.003(2) 0.005(2)
O01 0.035(3) 0.052(3) 0.045(3) 0.000(2) 0.002(2) 0.022(2)
N1 0.026(3) 0.035(3) 0.028(3) 0.005(2) 0.005(2) 0.012(3)
C01 0.040(4) 0.034(4) 0.026(3) 0.001(3) 0.002(3) 0.008(3)
C02 0.067(5) 0.070(6) 0.033(4) 0.007(4) -0.002(4) 0.035(5)
C03 0.038(4) 0.054(5) 0.052(5) 0.009(4) -0.001(4) 0.003(4)
C04 0.045(4) 0.038(4) 0.026(4) 0.000(3) 0.008(3) 0.007(3)
C05 0.061(5) 0.045(5) 0.037(4) 0.000(4) 0.009(4) 0.024(4)
C06 0.064(5) 0.061(5) 0.050(5) 0.014(4) 0.027(4) 0.015(4)
N2 0.029(3) 0.036(3) 0.030(3) 0.008(3) 0.007(2) 0.010(3)
O02 0.039(3) 0.050(3) 0.047(3) 0.008(2) 0.002(2) 0.027(2)
C07 0.019(3) 0.029(4) 0.029(3) 0.007(3) 0.006(3) 0.003(3)
C08 0.020(3) 0.029(4) 0.026(3) 0.000(3) 0.000(3) 0.000(3)
C09 0.024(3) 0.035(4) 0.026(3) 0.002(3) 0.002(3) 0.005(3)
N3 0.027(3) 0.032(3) 0.026(3) 0.004(2) 0.004(2) 0.003(2)
C010 0.022(3) 0.031(4) 0.032(4) 0.005(3) -0.002(3) 0.001(3)
N4 0.019(3) 0.038(3) 0.028(3) 0.007(3) 0.004(2) 0.004(2)
C011 0.019(3) 0.056(5) 0.051(5) 0.012(4) 0.011(3) 0.004(3)

loop_
_atom_type_symbol
_atom_type_description
_atom_type_scat_dispersion_real
_atom_type_scat_dispersion_imag
_atom_type_scat_source
C C 0.0033 0.0016 'International Tables Vol C Tables 4.2.6.8 and 6.1.1.4'
H H 0.0000 0.0000 'International Tables Vol C Tables 4.2.6.8 and 6.1.1.4'
N N 0.0061 0.0033 'International Tables Vol C Tables 4.2.6.8 and 6.1.1.4'
O O 0.0106 0.0060 'International Tables Vol C Tables 4.2.6.8 and 6.1.1.4'
F F 0.0171 0.0103 'International Tables Vol C Tables 4.2.6.8 and 6.1.1.4'
Cu Cu 0.3201 1.2651 'International Tables Vol C Tables 4.2.6.8 and 6.1.1.4'

loop_
_geom_angle_atom_site_label_1
_geom_angle_atom_site_label_2
_geom_angle_atom_site_label_3
_geom_angle
_geom_angle_site_symmetry_1
_geom_angle_site_symmetry_3
O1 Cu O1 179.998(1) . 2_666
O1 Cu N3 89.66(18) . .
O1 Cu N3 90.34(18) 2_666 .
O1 Cu N3 90.34(18) . 2_666
O1 Cu N3 89.66(18) 2_666 2_666
N3 Cu N3 180.0(2) . 2_666
O1 Cu O2 91.76(17) . 2_666
O1 Cu O2 88.24(17) 2_666 2_666
N3 Cu O2 91.42(19) . 2_666
N3 Cu O2 88.58(19) 2_666 2_666
O1 Cu O2 88.24(17) . .
O1 Cu O2 91.76(17) 2_666 .
N3 Cu O2 88.58(19) . .
N3 Cu O2 91.42(19) 2_666 .
O2 Cu O2 180.00(12) 2_666 .
C2 O1 Cu 125.2(4) . .
F2 C1 F3 107.0(6) . .
F2 C1 F1 107.4(6) . .
F3 C1 F1 107.3(6) . .
F2 C1 C2 111.6(6) . .
F3 C1 C2 113.1(6) . .
F1 C1 C2 110.0(6) . .
O1 C2 C3 130.1(6) . .
O1 C2 C1 113.9(6) . .
C3 C2 C1 115.9(6) . .
C2 C3 C4 125.8(6) . .
O2 C4 C3 127.8(6) . .
O2 C4 C5 115.7(6) . .
C3 C4 C5 116.4(6) . .
F6 C5 F5 108.9(6) . .
F6 C5 F4 106.4(6) . .
F5 C5 F4 107.4(6) . .
F6 C5 C4 113.1(6) . .
F5 C5 C4 112.0(6) . .
F4 C5 C4 108.6(6) . .
C4 O2 Cu 118.5(4) . .
O01 N1 C07 126.8(5) . .
O01 N1 C01 122.4(5) . .
C07 N1 C01 110.3(5) . .
C02 C01 N1 111.0(6) . .
C02 C01 C03 111.8(6) . .
N1 C01 C03 105.1(5) . .
C02 C01 C04 114.7(6) . .
N1 C01 C04 99.6(5) . .
C03 C01 C04 113.6(6) . .
C05 C04 N2 111.6(6) . .
C05 C04 C06 111.8(6) . .
N2 C04 C06 105.3(6) . .
C05 C04 C01 115.3(6) . .
N2 C04 C01 99.5(5) . .
C06 C04 C01 112.3(6) . .
O02 N2 C07 126.4(5) . .
O02 N2 C04 122.1(5) . .
C07 N2 C04 111.3(5) . .
N2 C07 N1 109.2(5) . .
N2 C07 C08 127.0(6) . .
N1 C07 C08 123.3(5) . .
C09 C08 N4 104.5(5) . .
C09 C08 C07 129.7(5) . .
N4 C08 C07 125.8(5) . .
C08 C09 N3 111.3(5) . .
C010 N3 C09 104.6(5) . .
C010 N3 Cu 129.1(4) . .
C09 N3 Cu 126.0(4) . .
N4 C010 N3 112.1(5) . .
C010 N4 C08 107.5(5) . .
C010 N4 C011 126.9(5) . .
C08 N4 C011 125.3(5) . .

loop_
_geom_bond_atom_site_label_1
_geom_bond_atom_site_label_2
_geom_bond_distance
_geom_bond_site_symmetry_2
Cu O1 1.965(4) .
Cu O1 1.965(4) 2_666
Cu N3 1.977(5) .
Cu N3 1.977(5) 2_666
Cu O2 2.274(4) 2_666
Cu O2 2.274(4) .
O1 C2 1.233(7) .
C1 F2 1.306(8) .
C1 F3 1.310(8) .
C1 F1 1.312(8) .
C1 C2 1.517(9) .
C2 C3 1.367(9) .
C3 C4 1.389(9) .
C4 O2 1.232(7) .
C4 C5 1.529(9) .
C5 F6 1.294(8) .
C5 F5 1.294(8) .
C5 F4 1.323(8) .
O01 N1 1.261(6) .
N1 C07 1.344(7) .
N1 C01 1.486(8) .
C01 C02 1.480(9) .
C01 C03 1.504(10) .
C01 C04 1.541(9) .
C04 C05 1.473(9) .
C04 N2 1.481(8) .
C04 C06 1.512(10) .
N2 O02 1.265(6) .
N2 C07 1.310(7) .
C07 C08 1.414(8) .
C08 C09 1.336(8) .
C08 N4 1.380(7) .
C09 N3 1.344(7) .
N3 C010 1.316(8) .
C010 N4 1.300(8) .
N4 C011 1.458(8) .
